data_7215529
loop_
_publ_author_name
'Saravanakumar, Rajendran'
'Varghese, Babu'
'Sankararaman, Sethuraman'

_publ_section_title
;
 Hydrogen-bond network in isomeric phenylenedipropynoic acids and their
 DABCO salts. Water mediated helical hydrogen bond motifs
;
_journal_coden_ASTM CRECF4
_journal_issue 2
_journal_name_full CrystEngComm
_journal_page_first 337
_journal_page_last 346
_journal_paper_doi 10.1039/b816658g
_journal_volume 11
_journal_year 2009
_chemical_formula_moiety 'C12 H10 O6'
_chemical_formula_sum 'C12 H10 O6'
_chemical_formula_weight 250.20
_space_group_IT_number 15
_symmetry_cell_setting monoclinic
_symmetry_space_group_name_Hall '-C 2yc'
_symmetry_space_group_name_H-M 'C 1 2/c 1'
_atom_sites_solution_hydrogens geom
_atom_sites_solution_primary direct
_atom_sites_solution_secondary difmap
_audit_creation_method SHELXL-97
_cell_angle_alpha 90.000(5)
_cell_angle_beta 96.062(5)
_cell_angle_gamma 90.000(5)
_cell_formula_units_Z 8
_cell_length_a 56.173(5)
_cell_length_b 3.777(5)
_cell_length_c 11.660(5)
_cell_measurement_reflns_used 3180
_cell_measurement_temperature 293(2)
_cell_measurement_theta_max 25.00
_cell_measurement_theta_min 5.832
_cell_volume 2460(3)
_computing_cell_refinement 'APEX2/SAINT (Bruker, 2004)'
_computing_data_collection 'APEX2 (Bruker, 2004)'
_computing_data_reduction 'SAINT/XPREP (Bruker, 2004)'
_computing_molecular_graphics 'ORTEP3 (Farrugia, 1997) and Mercury (Bruno et al., 2002)'
_computing_publication_material 'SHELXL-97 (Sheldrick, 1997)'
_computing_structure_refinement 'SHELXL-97 (Sheldrick, 1997)'
_computing_structure_solution 'SIR92 (Altornare et al., 1993)'
_diffrn_ambient_temperature 293(2)
_diffrn_measured_fraction_theta_full 0.993
_diffrn_measured_fraction_theta_max 0.993
_diffrn_measurement_device_type 'Bruker axs kappa apex2 CCD diffractometer'
_diffrn_measurement_method '\w and \f scan'
_diffrn_radiation_monochromator graphite
_diffrn_radiation_source 'fine-focus sealed tube'
_diffrn_radiation_type MoK\a
_diffrn_radiation_wavelength 0.71073
_diffrn_reflns_av_R_equivalents 0.0279
_diffrn_reflns_av_sigmaI/netI 0.0179
_diffrn_reflns_limit_h_max 66
_diffrn_reflns_limit_h_min -65
_diffrn_reflns_limit_k_max 4
_diffrn_reflns_limit_k_min -4
_diffrn_reflns_limit_l_max 13
_diffrn_reflns_limit_l_min -13
_diffrn_reflns_number 11518
_diffrn_reflns_theta_full 24.99
_diffrn_reflns_theta_max 24.99
_diffrn_reflns_theta_min 2.92
_diffrn_standards_decay_% 0
_exptl_absorpt_coefficient_mu 0.110
_exptl_absorpt_correction_T_max 0.9512
_exptl_absorpt_correction_T_min 0.9122
_exptl_absorpt_correction_type multi-scan
_exptl_absorpt_process_details 'Bruker(SADABS, 1999)'
_exptl_crystal_colour yellow
_exptl_crystal_density_diffrn 1.351
_exptl_crystal_density_method 'not measured'
_exptl_crystal_description needle
_exptl_crystal_F_000 1040
_exptl_crystal_size_max 0.3
_exptl_crystal_size_mid 0.2
_exptl_crystal_size_min 0.2
_refine_diff_density_max 0.206
_refine_diff_density_min -0.225
_refine_diff_density_rms 0.040
_refine_ls_extinction_coef 0.0016(8)
_refine_ls_extinction_expression Fc^*^=kFc[1+0.001xFc^2^\l^3^/sin(2\q)]^-1/4^
_refine_ls_extinction_method SHELXL
_refine_ls_goodness_of_fit_ref 1.174
_refine_ls_hydrogen_treatment mixed
_refine_ls_matrix_type full
_refine_ls_number_parameters 180
_refine_ls_number_reflns 2167
_refine_ls_number_restraints 6
_refine_ls_restrained_S_all 1.172
_refine_ls_R_factor_all 0.0588
_refine_ls_R_factor_gt 0.0470
_refine_ls_shift/su_max 0.001
_refine_ls_shift/su_mean 0.000
_refine_ls_structure_factor_coef Fsqd
_refine_ls_weighting_details 'calc w=1/[\s^2^(Fo^2^)+(0.1117P)^2^+0.3936P] where P=(Fo^2^+2Fc^2^)/3'
_refine_ls_weighting_scheme calc
_refine_ls_wR_factor_gt 0.1659
_refine_ls_wR_factor_ref 0.1783
_reflns_number_gt 1752
_reflns_number_total 2167
_reflns_threshold_expression >2sigma(I)
_cod_duplicate_entry 7200492
_cod_data_source_file b816658g.txt
_cod_data_source_block 13pp
_cod_depositor_comments
;
The following automatic conversions were performed:

'_symmetry_cell_setting' value 'Monoclinic' changed to 'monoclinic'
according to
/usr/data/users/saulius/automatic-downloads/retrospective/RSC/lib/dictionaries/cif_core.dic
dictionary named 'cif_core.dic' version 2.4.2 from 2011-04-26.

Automatic conversion script
Id: cif_fix_values 2281 2013-09-26 08:29:07Z andrius 

2018-02-22
Z value and formula fixed to values more according to usual
chemical conventions.                 miguel

 Updated bibliographic information.

 Antanas Vaitkus,
 2019-09-18

 Marked entry as a duplicate of entry 7200492.

 Antanas Vaitkus,
 2019-09-18
;
_cod_original_sg_symbol_H-M C2/c
_cod_original_formula_moiety 'C24 H20 O12'
_cod_original_formula_sum 'C24 H20 O12'
_cod_original_formula_units_Z 4
_cod_original_formula_weight 500.40
_cod_database_code 7215529

loop_
_symmetry_equiv_pos_as_xyz
'x, y, z'
'-x, y, -z+1/2'
'x+1/2, y+1/2, z'
'-x+1/2, y+1/2, -z+1/2'
'-x, -y, -z'
'x, -y, z-1/2'
'-x+1/2, -y+1/2, -z'
'x+1/2, -y+1/2, z-1/2'

loop_
_atom_site_label
_atom_site_type_symbol
_atom_site_fract_x
_atom_site_fract_y
_atom_site_fract_z
_atom_site_U_iso_or_equiv
_atom_site_adp_type
_atom_site_occupancy
_atom_site_symmetry_multiplicity
_atom_site_calc_flag
_atom_site_refinement_flags
C1 C 0.95303(4) -0.7835(7) 0.1188(2) 0.0605(6) Uani 1 1 d .
C2 C 0.93230(4) -0.6397(7) 0.0493(2) 0.0597(6) Uani 1 1 d .
C3 C 0.91507(3) -0.5243(6) -0.00628(18) 0.0521(6) Uani 1 1 d .
C4 C 0.89349(3) -0.3884(5) -0.06766(16) 0.0424(5) Uani 1 1 d .
C5 C 0.87265(3) -0.3943(5) -0.01459(15) 0.0397(5) Uani 1 1 d .
H5 H 0.8728 -0.4865 0.0595 0.048 Uiso 1 1 calc R
C6 C 0.85141(3) -0.2641(5) -0.07060(16) 0.0398(5) Uani 1 1 d .
C7 C 0.85108(4) -0.1282(5) -0.18193(16) 0.0459(5) Uani 1 1 d .
H7 H 0.8369 -0.0425 -0.2207 0.055 Uiso 1 1 calc R
C8 C 0.87194(4) -0.1228(6) -0.23363(17) 0.0507(5) Uani 1 1 d .
H8 H 0.8718 -0.0300 -0.3076 0.061 Uiso 1 1 calc R
C9 C 0.89302(4) -0.2508(6) -0.17883(18) 0.0495(5) Uani 1 1 d .
H9 H 0.9069 -0.2458 -0.2157 0.059 Uiso 1 1 calc R
C10 C 0.83032(4) -0.2602(5) -0.01139(17) 0.0473(5) Uani 1 1 d .
C11 C 0.81343(4) -0.2524(6) 0.04298(19) 0.0524(6) Uani 1 1 d .
C12 C 0.79338(4) -0.2129(6) 0.10980(18) 0.0479(5) Uani 1 1 d .
O1 O 0.94859(3) -0.8663(7) 0.22133(17) 0.0950(8) Uani 1 1 d .
H1 H 0.9607 -0.9476 0.2572 0.142 Uiso 1 1 calc R
O2 O 0.97194(3) -0.8237(7) 0.08257(16) 0.0871(7) Uani 1 1 d .
O3 O 0.79762(3) -0.3400(5) 0.21371(13) 0.0636(5) Uani 1 1 d .
H3 H 0.7858 -0.3123 0.2483 0.095 Uiso 1 1 calc R
O4 O 0.77504(3) -0.0701(5) 0.07135(13) 0.0636(5) Uani 1 1 d .
O5 O 0.73513(3) 0.2923(6) 0.15677(15) 0.0737(6) Uani 1 1 d D
O6 O 0.98249(4) -1.1529(8) 0.35093(18) 0.1027(9) Uani 1 1 d D
H5A H 0.7487(4) 0.164(8) 0.147(2) 0.126(14) Uiso 1 1 d D
H5B H 0.7297(5) 0.391(8) 0.0868(13) 0.100(10) Uiso 1 1 d D
H6A H 0.9789(5) -1.187(11) 0.4253(10) 0.117(13) Uiso 1 1 d D
H6B H 0.99883(13) -1.130(19) 0.353(3) 0.22(3) Uiso 1 1 d D

loop_
_atom_site_aniso_label
_atom_site_aniso_U_11
_atom_site_aniso_U_22
_atom_site_aniso_U_33
_atom_site_aniso_U_23
_atom_site_aniso_U_13
_atom_site_aniso_U_12
C1 0.0372(12) 0.0821(17) 0.0606(14) -0.0113(11) -0.0013(9) 0.0064(10)
C2 0.0387(12) 0.0722(16) 0.0668(14) -0.0101(11) -0.0016(10) 0.0057(10)
C3 0.0387(11) 0.0563(13) 0.0603(12) -0.0097(10) 0.0013(9) 0.0017(9)
C4 0.0378(10) 0.0426(11) 0.0460(10) -0.0083(8) 0.0003(8) 0.0006(7)
C5 0.0436(10) 0.0403(10) 0.0350(9) -0.0027(7) 0.0036(7) 0.0039(7)
C6 0.0393(10) 0.0372(10) 0.0427(10) -0.0057(7) 0.0034(7) 0.0007(7)
C7 0.0504(11) 0.0427(11) 0.0428(10) -0.0012(8) -0.0038(8) 0.0062(8)
C8 0.0680(14) 0.0476(12) 0.0366(10) 0.0028(8) 0.0064(9) -0.0004(9)
C9 0.0501(12) 0.0492(12) 0.0516(12) -0.0057(9) 0.0162(9) -0.0041(8)
C10 0.0406(11) 0.0484(12) 0.0531(11) -0.0035(9) 0.0059(9) 0.0033(8)
C11 0.0416(11) 0.0609(14) 0.0546(12) -0.0019(10) 0.0049(9) 0.0041(9)
C12 0.0373(10) 0.0590(13) 0.0471(11) -0.0047(9) 0.0036(8) -0.0014(8)
O1 0.0481(10) 0.172(2) 0.0647(12) 0.0116(12) 0.0039(8) 0.0200(11)
O2 0.0413(10) 0.150(2) 0.0690(11) 0.0004(11) 0.0040(8) 0.0246(10)
O3 0.0451(9) 0.0938(13) 0.0519(9) 0.0084(8) 0.0060(7) 0.0073(7)
O4 0.0417(9) 0.0981(13) 0.0519(9) 0.0058(8) 0.0089(6) 0.0156(8)
O5 0.0594(11) 0.1089(15) 0.0557(10) 0.0117(9) 0.0192(8) 0.0230(9)
O6 0.0563(12) 0.181(3) 0.0687(13) 0.0164(14) -0.0047(9) -0.0034(13)

loop_
_atom_type_symbol
_atom_type_description
_atom_type_scat_dispersion_real
_atom_type_scat_dispersion_imag
_atom_type_scat_source
C C 0.0033 0.0016 'International Tables Vol C Tables 4.2.6.8 and 6.1.1.4'
H H 0.0000 0.0000 'International Tables Vol C Tables 4.2.6.8 and 6.1.1.4'
O O 0.0106 0.0060 'International Tables Vol C Tables 4.2.6.8 and 6.1.1.4'

loop_
_geom_angle_atom_site_label_1
_geom_angle_atom_site_label_2
_geom_angle_atom_site_label_3
_geom_angle
O2 C1 O1 124.4(2)
O2 C1 C2 122.8(2)
O1 C1 C2 112.7(2)
C3 C2 C1 178.9(3)
C2 C3 C4 176.6(2)
C5 C4 C9 119.25(17)
C5 C4 C3 118.82(18)
C9 C4 C3 121.94(18)
C4 C5 C6 120.71(17)
C4 C5 H5 119.6
C6 C5 H5 119.6
C5 C6 C7 119.64(18)
C5 C6 C10 119.36(17)
C7 C6 C10 120.96(17)
C8 C7 C6 119.09(18)
C8 C7 H7 120.5
C6 C7 H7 120.5
C7 C8 C9 121.63(18)
C7 C8 H8 119.2
C9 C8 H8 119.2
C8 C9 C4 119.68(19)
C8 C9 H9 120.2
C4 C9 H9 120.2
C11 C10 C6 176.7(2)
C10 C11 C12 175.4(2)
O4 C12 O3 125.15(19)
O4 C12 C11 121.99(19)
O3 C12 C11 112.85(18)
C1 O1 H1 109.5
C12 O3 H3 109.5
H5A O5 H5B 108(2)
H6A O6 H6B 108(3)

loop_
_geom_bond_atom_site_label_1
_geom_bond_atom_site_label_2
_geom_bond_distance
C1 O2 1.193(3)
C1 O1 1.286(3)
C1 C2 1.452(3)
C2 C3 1.189(3)
C3 C4 1.436(3)
C4 C5 1.381(3)
C4 C9 1.394(3)
C5 C6 1.388(3)
C5 H5 0.9300
C6 C7 1.394(3)
C6 C10 1.433(3)
C7 C8 1.374(3)
C7 H7 0.9300
C8 C9 1.372(3)
C8 H8 0.9300
C9 H9 0.9300
C10 C11 1.196(3)
C11 C12 1.443(3)
C12 O4 1.207(3)
C12 O3 1.301(3)
O1 H1 0.8200
O3 H3 0.8200
O5 H5A 0.92(2)
O5 H5B 0.92(2)
O6 H6A 0.920(15)
O6 H6B 0.920(13)

loop_
_geom_hbond_atom_site_label_D
_geom_hbond_atom_site_label_H
_geom_hbond_atom_site_label_A
_geom_hbond_distance_DH
_geom_hbond_distance_HA
_geom_hbond_distance_DA
_geom_hbond_angle_DHA
_geom_hbond_site_symmetry_A
O1 H1 O6 0.82 1.74 2.545(3) 168.8 .
O3 H3 O5 0.82 1.74 2.550(2) 167.8 4_645
O5 H5A O4 0.92(2) 2.009(10) 2.892(2) 161(3) .
O5 H5B O4 0.92(2) 1.955(7) 2.860(3) 167(3) 7_655
O6 H6A O2 0.920(15) 1.915(7) 2.827(3) 171(4) 6_536
O6 H6B O2 0.920(13) 2.08(4) 2.878(3) 144(6) 2_755

loop_
_geom_torsion_atom_site_label_1
_geom_torsion_atom_site_label_2
_geom_torsion_atom_site_label_3
_geom_torsion_atom_site_label_4
_geom_torsion
O2 C1 C2 C3 160(14)
O1 C1 C2 C3 -19(14)
C1 C2 C3 C4 18(17)
C2 C3 C4 C5 -4(4)
C2 C3 C4 C9 176(4)
C9 C4 C5 C6 -0.2(3)
C3 C4 C5 C6 179.72(18)
C4 C5 C6 C7 0.5(3)
C4 C5 C6 C10 -177.36(17)
C5 C6 C7 C8 -0.7(3)
C10 C6 C7 C8 177.12(18)
C6 C7 C8 C9 0.6(3)
C7 C8 C9 C4 -0.4(3)
C5 C4 C9 C8 0.2(3)
C3 C4 C9 C8 -179.7(2)
C5 C6 C10 C11 38(4)
C7 C6 C10 C11 -140(4)
C6 C10 C11 C12 65(5)
C10 C11 C12 O4 73(3)
C10 C11 C12 O3 -106(3)
